data_4065896
loop_
_publ_author_name
'Liu, Fu-Chen'
'Chu, Yong-Jui'
'Yang, Chien-Chan'
'Lee, Gene-Hsian'
'Peng, Shie-Ming'

_publ_section_title
;
 Syntheses and Structures of Zirconium Tetranuclear Polyhydrides
;
_journal_issue 12
_journal_name_full Organometallics
_journal_page_first 2685
_journal_paper_doi 10.1021/om1001843
_journal_volume 29
_journal_year 2010
_chemical_formula_sum 'C46 H74 Cl4 Zr4'
_chemical_formula_weight 1133.73
_chemical_name_systematic
; 
 ? 
;
_space_group_IT_number 113
_symmetry_cell_setting tetragonal
_symmetry_space_group_name_Hall 'P -4 2ab'
_symmetry_space_group_name_H-M 'P -4 21 m'
_atom_sites_solution_hydrogens geom
_atom_sites_solution_primary direct
_atom_sites_solution_secondary difmap
_audit_creation_method SHELXL-97
_cell_angle_alpha 90.00
_cell_angle_beta 90.00
_cell_angle_gamma 90.00
_cell_formula_units_Z 4
_cell_length_a 21.6200(8)
_cell_length_b 21.6200(8)
_cell_length_c 10.6009(4)
_cell_measurement_reflns_used 6253
_cell_measurement_temperature 150(2)
_cell_measurement_theta_max 27.49
_cell_measurement_theta_min 2.34
_cell_volume 4955.1(3)
_computing_cell_refinement 'Bruker SAINT'
_computing_data_collection 'Bruker SMART'
_computing_data_reduction 'Bruker SAINT'
_computing_molecular_graphics 'Bruker SHELXTL'
_computing_publication_material 'Bruker SHELXTL'
_computing_structure_refinement 'SHELXL-97 (Sheldrick, 1997)'
_computing_structure_solution 'SHELXS-97 (Sheldrick, 1990)'
_diffrn_ambient_temperature 150(2)
_diffrn_measured_fraction_theta_full 1.000
_diffrn_measured_fraction_theta_max 1.000
_diffrn_measurement_device_type 'BRUKER SMART APEXCCD area detector'
_diffrn_measurement_method 'omega scans'
_diffrn_radiation_monochromator graphite
_diffrn_radiation_source 'fine-focus sealed tube'
_diffrn_radiation_type MoK\a
_diffrn_radiation_wavelength 0.71073
_diffrn_reflns_av_R_equivalents 0.0579
_diffrn_reflns_av_sigmaI/netI 0.0326
_diffrn_reflns_limit_h_max 28
_diffrn_reflns_limit_h_min -27
_diffrn_reflns_limit_k_max 28
_diffrn_reflns_limit_k_min -26
_diffrn_reflns_limit_l_max 13
_diffrn_reflns_limit_l_min -13
_diffrn_reflns_number 38467
_diffrn_reflns_theta_full 27.50
_diffrn_reflns_theta_max 27.50
_diffrn_reflns_theta_min 1.88
_exptl_absorpt_coefficient_mu 1.063
_exptl_absorpt_correction_T_max 0.8155
_exptl_absorpt_correction_T_min 0.7770
_exptl_absorpt_correction_type multi-scan
_exptl_crystal_colour orange-yellow
_exptl_crystal_density_diffrn 1.520
_exptl_crystal_density_method 'not measured'
_exptl_crystal_description block
_exptl_crystal_F_000 2312
_exptl_crystal_size_max 0.25
_exptl_crystal_size_mid 0.24
_exptl_crystal_size_min 0.20
_refine_diff_density_max 1.966
_refine_diff_density_min -0.748
_refine_diff_density_rms 0.111
_refine_ls_abs_structure_details 'Flack H D (1983), Acta Cryst. A39, 876-881'
_refine_ls_abs_structure_Flack 0.08(7)
_refine_ls_extinction_method none
_refine_ls_goodness_of_fit_ref 1.094
_refine_ls_hydrogen_treatment mixed
_refine_ls_matrix_type full
_refine_ls_number_parameters 262
_refine_ls_number_reflns 5914
_refine_ls_number_restraints 3
_refine_ls_restrained_S_all 1.099
_refine_ls_R_factor_all 0.0394
_refine_ls_R_factor_gt 0.0385
_refine_ls_shift/su_max 0.009
_refine_ls_shift/su_mean 0.000
_refine_ls_structure_factor_coef Fsqd
_refine_ls_weighting_details 'calc w=1/[\s^2^(Fo^2^)+(0.0446P)^2^+11.2535P] where P=(Fo^2^+2Fc^2^)/3'
_refine_ls_weighting_scheme calc
_refine_ls_wR_factor_gt 0.0964
_refine_ls_wR_factor_ref 0.0970
_reflns_number_gt 5806
_reflns_number_total 5914
_reflns_threshold_expression >2sigma(I)
_cod_data_source_file om1001843_si_001.cif
_cod_data_source_block ic13405
_cod_depositor_comments
;
The following automatic conversions were performed:

'_symmetry_cell_setting' value 'Tetragonal' changed to 'tetragonal'
according to /home/saulius/struct/CIF-dictionaries/cif_core.dic
dictionary named 'cif_core.dic' version 2.4.1 from 2010-06-29.

Automatic conversion script
Id: cif_fix_values 1715 2011-07-08 13:25:40Z adriana 
;
_cod_original_sg_symbol_H-M P-42(1)m
_cod_database_code 4065896

loop_
_symmetry_equiv_pos_as_xyz
'x, y, z'
'-x, -y, z'
'y, -x, -z'
'-y, x, -z'
'-x+1/2, y+1/2, -z'
'x+1/2, -y+1/2, -z'
'-y+1/2, -x+1/2, z'
'y+1/2, x+1/2, z'

loop_
_atom_site_label
_atom_site_type_symbol
_atom_site_fract_x
_atom_site_fract_y
_atom_site_fract_z
_atom_site_U_iso_or_equiv
_atom_site_adp_type
_atom_site_occupancy
_atom_site_symmetry_multiplicity
_atom_site_calc_flag
_atom_site_refinement_flags
_atom_site_disorder_assembly
_atom_site_disorder_group
Zr1 Zr 0.671245(17) 0.355275(17) 0.25969(4) 0.01754(9) Uani 1 1 d . . .
Zr2 Zr 0.734011(18) 0.234011(18) 0.39523(5) 0.01690(12) Uani 1 2 d S A .
Zr3 Zr 0.809949(17) 0.309949(17) 0.17476(5) 0.01505(11) Uani 1 2 d S . .
H1 H 0.710(3) 0.278(3) 0.210(5) 0.035(15) Uiso 1 1 d . B .
H2 H 0.663(3) 0.291(3) 0.369(6) 0.040(17) Uiso 1 1 d . . .
H3 H 0.752(2) 0.331(2) 0.334(5) 0.032(15) Uiso 1 1 d . B .
H4 H 0.736(2) 0.367(2) 0.146(5) 0.022(13) Uiso 1 1 d . B .
Cl1 Cl 0.67699(7) 0.44493(7) 0.40069(14) 0.0450(3) Uani 1 1 d . . .
Cl2 Cl 0.65862(5) 0.15862(5) 0.31506(16) 0.0279(3) Uani 1 2 d S . .
Cl3 Cl 0.78323(5) 0.28323(5) -0.04364(13) 0.0224(3) Uani 1 2 d S B .
C1 C 0.60341(19) 0.3117(2) 0.0908(4) 0.0250(9) Uani 1 1 d . . .
C2 C 0.5658(2) 0.3178(2) 0.2020(4) 0.0288(10) Uani 1 1 d . . .
C3 C 0.55946(19) 0.3813(2) 0.2300(5) 0.0251(9) Uani 1 1 d . . .
C4 C 0.5929(2) 0.4155(2) 0.1381(5) 0.0263(9) Uani 1 1 d . . .
C5 C 0.6199(2) 0.3728(2) 0.0533(4) 0.0250(9) Uani 1 1 d . . .
C6 C 0.6163(2) 0.2538(3) 0.0194(5) 0.0353(12) Uani 1 1 d . . .
H6A H 0.5876 0.2505 -0.0518 0.053 Uiso 1 1 calc R . .
H6B H 0.6109 0.2181 0.0753 0.053 Uiso 1 1 calc R . .
H6C H 0.6589 0.2547 -0.0121 0.053 Uiso 1 1 calc R . .
C7 C 0.5319(2) 0.2664(2) 0.2667(5) 0.0336(10) Uani 1 1 d . . .
H7A H 0.4899 0.2633 0.2324 0.050 Uiso 1 1 calc R . .
H7B H 0.5297 0.2749 0.3574 0.050 Uiso 1 1 calc R . .
H7C H 0.5538 0.2273 0.2527 0.050 Uiso 1 1 calc R . .
C8 C 0.5217(2) 0.4077(2) 0.3364(6) 0.0362(11) Uani 1 1 d . . .
H8A H 0.4778 0.4063 0.3142 0.054 Uiso 1 1 calc R . .
H8B H 0.5341 0.4507 0.3515 0.054 Uiso 1 1 calc R . .
H8C H 0.5288 0.3833 0.4130 0.054 Uiso 1 1 calc R . .
C9 C 0.5968(3) 0.4849(2) 0.1287(5) 0.0358(12) Uani 1 1 d . . .
H9A H 0.5612 0.5005 0.0811 0.054 Uiso 1 1 calc R . .
H9B H 0.6351 0.4966 0.0853 0.054 Uiso 1 1 calc R . .
H9C H 0.5966 0.5029 0.2136 0.054 Uiso 1 1 calc R . .
C10 C 0.6528(2) 0.3895(3) -0.0688(4) 0.0324(11) Uani 1 1 d . . .
H10A H 0.6222 0.3953 -0.1360 0.049 Uiso 1 1 calc R . .
H10B H 0.6812 0.3560 -0.0922 0.049 Uiso 1 1 calc R . .
H10C H 0.6762 0.4278 -0.0570 0.049 Uiso 1 1 calc R . .
C11 C 0.7398(2) 0.2856(2) 0.6091(4) 0.0283(10) Uani 1 1 d . . .
C12 C 0.6813(2) 0.2564(3) 0.6053(4) 0.0387(13) Uani 1 1 d . A .
C13 C 0.698(3) 0.187(3) 0.6024(8) 0.041(13) Uani 0.50 1 d P . .
C14 C 0.7630(6) 0.3531(5) 0.6310(10) 0.028(2) Uiso 0.50 1 d P A 1
H14A H 0.7671 0.3607 0.7217 0.043 Uiso 0.50 1 calc PR A 1
H14B H 0.7333 0.3823 0.5948 0.043 Uiso 0.50 1 calc PR A 1
H14C H 0.8034 0.3585 0.5902 0.043 Uiso 0.50 1 calc PR A 1
C15 C 0.6236(5) 0.3014(6) 0.6184(11) 0.033(2) Uiso 0.50 1 d P A 1
H15A H 0.6109 0.3036 0.7070 0.050 Uiso 0.50 1 calc PR A 1
H15B H 0.5893 0.2856 0.5674 0.050 Uiso 0.50 1 calc PR A 1
H15C H 0.6350 0.3428 0.5888 0.050 Uiso 0.50 1 calc PR A 1
C14' C 0.7398(6) 0.3522(5) 0.6365(9) 0.028(2) Uiso 0.50 1 d P A 2
H14D H 0.7493 0.3587 0.7259 0.042 Uiso 0.50 1 calc PR A 2
H14E H 0.6990 0.3695 0.6173 0.042 Uiso 0.50 1 calc PR A 2
H14F H 0.7712 0.3727 0.5846 0.042 Uiso 0.50 1 calc PR A 2
C15' C 0.6157(5) 0.2735(6) 0.6197(11) 0.037(2) Uiso 0.50 1 d P A 2
H15D H 0.6020 0.2638 0.7056 0.056 Uiso 0.50 1 calc PR A 2
H15E H 0.5907 0.2502 0.5590 0.056 Uiso 0.50 1 calc PR A 2
H15F H 0.6107 0.3179 0.6041 0.056 Uiso 0.50 1 calc PR A 2
C16 C 0.6552(5) 0.1323(5) 0.6114(11) 0.044(3) Uiso 0.50 1 d P A .
H16A H 0.6070 0.1331 0.6972 0.066 Uiso 0.50 1 d PR . .
H16B H 0.6700 0.0835 0.5815 0.066 Uiso 0.50 1 d PR . .
H16C H 0.6179 0.1180 0.5592 0.066 Uiso 1 2 d SR . .
C17 C 0.8532(5) 0.4117(5) 0.0990(10) 0.0255(18) Uiso 0.50 1 d P B -1
C18 C 0.8555(5) 0.4125(5) 0.2310(11) 0.026(2) Uiso 0.50 1 d P B -1
C19 C 0.9019(4) 0.3665(4) 0.2697(9) 0.0151(16) Uiso 0.50 1 d P B -1
C20 C 0.9240(4) 0.3405(4) 0.1581(9) 0.0191(16) Uiso 0.50 1 d P B -1
C21 C 0.8940(4) 0.3675(4) 0.0544(8) 0.0203(17) Uiso 0.50 1 d P B -1
C22 C 0.8157(7) 0.4567(7) 0.0232(14) 0.062(4) Uiso 0.50 1 d P B -1
H22A H 0.8401 0.4924 0.0033 0.093 Uiso 0.50 1 d PR B -1
H22B H 0.8019 0.4374 -0.0534 0.093 Uiso 0.50 1 d PR B -1
H22C H 0.7805 0.4689 0.0725 0.093 Uiso 0.50 1 d PR B -1
C23 C 0.8314(7) 0.4562(7) 0.3308(14) 0.058(3) Uiso 0.50 1 d P B -1
H23A H 0.8568 0.4926 0.3344 0.088 Uiso 0.50 1 d PR B -1
H23B H 0.7896 0.4679 0.3110 0.088 Uiso 0.50 1 d PR B -1
H23C H 0.8322 0.4357 0.4110 0.088 Uiso 0.50 1 d PR B -1
C24 C 0.9272(6) 0.3550(7) 0.3983(13) 0.052(3) Uiso 0.50 1 d P B -1
H24A H 0.9617 0.3819 0.4139 0.078 Uiso 0.50 1 d PR B -1
H24B H 0.8958 0.3621 0.4607 0.078 Uiso 0.50 1 d PR B -1
H24C H 0.9406 0.3128 0.4026 0.078 Uiso 0.50 1 d PR B -1
C25 C 0.9788(6) 0.2962(6) 0.1456(13) 0.051(3) Uiso 0.50 1 d P B -1
H25A H 1.0166 0.3194 0.1417 0.076 Uiso 0.50 1 d PR B -1
H25B H 0.9801 0.2685 0.2163 0.076 Uiso 0.50 1 d PR B -1
H25C H 0.9739 0.2728 0.0692 0.076 Uiso 0.50 1 d PR B -1
C26 C 0.9110(7) 0.3562(7) -0.0799(13) 0.058(3) Uiso 0.50 1 d P B -1
H26A H 0.9440 0.3837 -0.1034 0.087 Uiso 0.50 1 d PR B -1
H26B H 0.9244 0.3141 -0.0897 0.087 Uiso 0.50 1 d PR B -1
H26C H 0.8758 0.3636 -0.1329 0.087 Uiso 0.50 1 d PR B -1
C1S C 1.0000 0.5000 -0.008(2) 0.091(6) Uiso 1 4 d SD . .
H1SA H 1.0000 0.5000 -0.0972 0.110 Uiso 1 4 calc SR . .
C2S C 0.9619(5) 0.5381(5) 0.0597(14) 0.105(5) Uiso 1 2 d SD . .
H2SA H 0.9349 0.5651 0.0152 0.126 Uiso 1 2 calc SR . .
C3S C 0.9610(5) 0.5390(5) 0.1897(13) 0.100(5) Uiso 1 2 d SD . .
H3SA H 0.9341 0.5659 0.2344 0.120 Uiso 1 2 calc SR . .
C4S C 1.0000 0.5000 0.252(2) 0.098(6) Uiso 1 4 d SD . .
H4SA H 1.0000 0.5000 0.3416 0.118 Uiso 1 4 calc SR . .
C5S C 0.9823(3) 0.5608(4) 0.6546(7) 0.0606(18) Uiso 1 1 d . . .
H5SA H 0.9706 0.6032 0.6537 0.073 Uiso 1 1 calc R . .
C6S C 1.0451(4) 0.5451(4) 0.6560(10) 0.062(3) Uiso 1 2 d S . .
H6SA H 1.0761 0.5761 0.6577 0.075 Uiso 1 2 calc SR . .

loop_
_atom_site_aniso_label
_atom_site_aniso_U_11
_atom_site_aniso_U_22
_atom_site_aniso_U_33
_atom_site_aniso_U_23
_atom_site_aniso_U_13
_atom_site_aniso_U_12
Zr1 0.01524(17) 0.01801(18) 0.01935(18) 0.00113(15) 0.00026(14) 0.00207(13)
Zr2 0.01687(16) 0.01687(16) 0.0170(2) 0.00135(14) 0.00135(14) -0.0001(2)
Zr3 0.01396(15) 0.01396(15) 0.0172(2) 0.00011(14) 0.00011(14) -0.00126(19)
Cl1 0.0506(8) 0.0393(7) 0.0451(7) -0.0123(6) -0.0037(6) 0.0102(6)
Cl2 0.0243(4) 0.0243(4) 0.0350(8) 0.0001(4) 0.0001(4) -0.0062(6)
Cl3 0.0242(4) 0.0242(4) 0.0189(6) -0.0008(4) -0.0008(4) 0.0007(5)
C1 0.0164(19) 0.032(2) 0.026(2) 0.0036(19) -0.0095(17) -0.0016(17)
C2 0.018(2) 0.036(3) 0.032(2) 0.0036(19) -0.0041(17) 0.0012(18)
C3 0.0129(18) 0.029(2) 0.034(2) 0.0081(19) -0.0027(17) 0.0055(15)
C4 0.017(2) 0.029(2) 0.032(2) 0.0069(18) -0.0032(17) 0.0059(17)
C5 0.018(2) 0.034(2) 0.024(2) 0.0055(18) -0.0082(16) -0.0002(17)
C6 0.028(3) 0.040(3) 0.037(3) -0.010(2) -0.008(2) 0.001(2)
C7 0.021(2) 0.037(3) 0.043(3) 0.009(2) -0.001(2) -0.0046(18)
C8 0.029(2) 0.036(3) 0.044(3) 0.007(2) 0.008(2) 0.008(2)
C9 0.036(3) 0.029(3) 0.042(3) 0.013(2) 0.000(2) 0.008(2)
C10 0.028(2) 0.048(3) 0.022(2) 0.009(2) -0.0021(18) 0.004(2)
C11 0.043(3) 0.027(2) 0.0148(18) 0.0003(17) -0.0012(19) 0.005(2)
C12 0.030(3) 0.069(4) 0.017(2) 0.003(2) 0.006(2) 0.005(3)
C13 0.07(4) 0.031(9) 0.023(3) 0.009(6) 0.014(7) -0.017(19)

loop_
_atom_type_symbol
_atom_type_description
_atom_type_scat_dispersion_real
_atom_type_scat_dispersion_imag
_atom_type_scat_source
C C 0.0033 0.0016 'International Tables Vol C Tables 4.2.6.8 and 6.1.1.4'
H H 0.0000 0.0000 'International Tables Vol C Tables 4.2.6.8 and 6.1.1.4'
Cl Cl 0.1484 0.1585 'International Tables Vol C Tables 4.2.6.8 and 6.1.1.4'
Zr Zr -2.9673 0.5597 'International Tables Vol C Tables 4.2.6.8 and 6.1.1.4'

loop_
_geom_angle_atom_site_label_1
_geom_angle_atom_site_label_2
_geom_angle_atom_site_label_3
_geom_angle
_geom_angle_site_symmetry_1
_geom_angle_site_symmetry_3
H2 Zr1 H4 126(2) . .
H2 Zr1 H1 63(2) . .
H4 Zr1 H1 68(2) . .
H2 Zr1 H3 69(2) . .
H4 Zr1 H3 68(2) . .
H1 Zr1 H3 60(2) . .
H2 Zr1 Cl1 103.0(18) . .
H4 Zr1 Cl1 104.4(15) . .
H1 Zr1 Cl1 145.5(16) . .
H3 Zr1 Cl1 85.5(15) . .
H2 Zr1 C5 129.1(18) . .
H4 Zr1 C5 75.4(15) . .
H1 Zr1 C5 95.0(16) . .
H3 Zr1 C5 141.6(15) . .
Cl1 Zr1 C5 116.06(12) . .
H2 Zr1 C2 79.4(18) . .
H4 Zr1 C2 125.0(15) . .
H1 Zr1 C2 92.8(16) . .
H3 Zr1 C2 144.6(16) . .
Cl1 Zr1 C2 116.89(12) . .
C5 Zr1 C2 54.89(15) . .
H2 Zr1 C4 131.3(18) . .
H4 Zr1 C4 96.2(15) . .
H1 Zr1 C4 127.0(16) . .
H3 Zr1 C4 159.9(16) . .
Cl1 Zr1 C4 86.37(12) . .
C5 Zr1 C4 33.01(16) . .
C2 Zr1 C4 54.71(16) . .
H2 Zr1 C1 96.1(18) . .
H4 Zr1 C1 91.8(15) . .
H1 Zr1 C1 74.6(16) . .
H3 Zr1 C1 134.5(15) . .
Cl1 Zr1 C1 139.90(11) . .
C5 Zr1 C1 33.23(15) . .
C2 Zr1 C1 33.48(15) . .
C4 Zr1 C1 55.12(16) . .
H2 Zr1 C3 99.0(18) . .
H4 Zr1 C3 128.0(15) . .
H1 Zr1 C3 125.2(16) . .
H3 Zr1 C3 163.5(15) . .
Cl1 Zr1 C3 86.99(12) . .
C5 Zr1 C3 54.71(15) . .
C2 Zr1 C3 32.81(15) . .
C4 Zr1 C3 33.01(15) . .
C1 Zr1 C3 55.09(15) . .
H2 Zr1 Zr3 92.1(18) . .
H4 Zr1 Zr3 34.4(15) . .
H1 Zr1 Zr3 43.5(16) . .
H3 Zr1 Zr3 39.3(15) . .
Cl1 Zr1 Zr3 110.93(4) . .
C5 Zr1 Zr3 102.28(11) . .
C2 Zr1 Zr3 132.14(12) . .
C4 Zr1 Zr3 129.40(11) . .
C1 Zr1 Zr3 103.13(11) . .
C3 Zr1 Zr3 156.32(11) . .
H2 Zr1 Zr2 31.9(18) . .
H4 Zr1 Zr2 94.5(15) . .
H1 Zr1 Zr2 41.6(16) . .
H3 Zr1 Zr2 41.7(16) . .
Cl1 Zr1 Zr2 110.10(4) . .
C5 Zr1 Zr2 133.83(12) . .
C2 Zr1 Zr2 103.06(11) . .
C4 Zr1 Zr2 157.42(11) . .
C1 Zr1 Zr2 104.79(11) . .
C3 Zr1 Zr2 129.37(10) . .
Zr3 Zr1 Zr2 60.250(13) . .
H2 Zr2 H3 61(2) . .
H2 Zr2 H1 56(2) . .
H3 Zr2 H1 52.3(19) . .
H2 Zr2 Cl2 81.1(17) . .
H3 Zr2 Cl2 129.9(13) . .
H1 Zr2 Cl2 79.9(14) . .
H2 Zr2 C11 83.9(17) . .
H3 Zr2 C11 80.6(14) . .
H1 Zr2 C11 127.5(14) . .
Cl2 Zr2 C11 129.45(12) . .
H2 Zr2 C11 116.0(17) . 8_545
H3 Zr2 C11 97.7(14) . 8_545
H1 Zr2 C11 150.0(14) . 8_545
Cl2 Zr2 C11 129.45(12) . 8_545
C11 Zr2 C11 32.1(2) . 8_545
H2 Zr2 C13 97(2) . .
H3 Zr2 C13 132.8(19) . .
H1 Zr2 C13 149(2) . .
Cl2 Zr2 C13 80.3(2) . .
C11 Zr2 C13 54.2(8) . .
C11 Zr2 C13 51.7(6) 8_545 .
H2 Zr2 C13 90(3) . 8_545
H3 Zr2 C13 127.5(19) . 8_545
H1 Zr2 C13 143(2) . 8_545
Cl2 Zr2 C13 80.3(2) . 8_545
C11 Zr2 C13 51.7(6) . 8_545
C11 Zr2 C13 54.2(8) 8_545 8_545
C13 Zr2 C13 7(4) . 8_545
H2 Zr2 C12 70.1(17) . .
H3 Zr2 C12 98.8(14) . .
H1 Zr2 C12 125.4(14) . .
Cl2 Zr2 C12 97.58(15) . .
C11 Zr2 C12 32.32(18) . .
C11 Zr2 C12 53.44(15) 8_545 .
C13 Zr2 C12 35.2(16) . .
C13 Zr2 C12 28.9(16) 8_545 .
H2 Zr2 C12 123.1(17) . 8_545
H3 Zr2 C12 129.8(14) . 8_545
H1 Zr2 C12 177.2(14) . 8_545
Cl2 Zr2 C12 97.58(15) . 8_545
C11 Zr2 C12 53.44(15) . 8_545
C11 Zr2 C12 32.32(18) 8_545 8_545
C13 Zr2 C12 28.9(16) . 8_545
C13 Zr2 C12 35.2(16) 8_545 8_545
C12 Zr2 C12 53.6(3) . 8_545
H2 Zr2 Zr1 29.1(17) . .
H3 Zr2 Zr1 36.4(13) . .
H1 Zr2 Zr1 35.1(14) . .
Cl2 Zr2 Zr1 95.98(2) . .
C11 Zr2 Zr1 93.47(10) . .
C11 Zr2 Zr1 122.33(12) 8_545 .
C13 Zr2 Zr1 124.7(19) . .
C13 Zr2 Zr1 117.3(19) 8_545 .
C12 Zr2 Zr1 92.63(14) . .
C12 Zr2 Zr1 144.89(12) 8_545 .
H2 Zr2 Zr1 144.2(17) . 8_545
H3 Zr2 Zr1 96.9(13) . 8_545
H1 Zr2 Zr1 88.8(14) . 8_545
Cl2 Zr2 Zr1 95.98(2) . 8_545
C11 Zr2 Zr1 122.33(12) . 8_545
C11 Zr2 Zr1 93.47(10) 8_545 8_545
C13 Zr2 Zr1 117.3(19) . 8_545
C13 Zr2 Zr1 124.7(19) 8_545 8_545
C12 Zr2 Zr1 144.89(12) . 8_545
C12 Zr2 Zr1 92.63(14) 8_545 8_545
Zr1 Zr2 Zr1 117.94(2) . 8_545
H4 Zr3 H3 62.2(19) . .
H4 Zr3 H1 58(2) . .
H3 Zr3 H1 52(2) . .
H4 Zr3 Cl3 79.6(13) . .
H3 Zr3 Cl3 131.0(14) . .
H1 Zr3 Cl3 82.1(14) . .
H4 Zr3 C18 119.5(14) . 8_545
H3 Zr3 C18 104.1(14) . 8_545
H1 Zr3 C18 156.0(14) . 8_545
Cl3 Zr3 C18 121.8(3) . 8_545
H4 Zr3 C18 78.9(14) . .
H3 Zr3 C18 81.5(15) . .
H1 Zr3 C18 126.7(14) . .
Cl3 Zr3 C18 121.8(3) . .
C18 Zr3 C18 40.9(5) 8_545 .
H4 Zr3 C17 114.4(14) . 8_545
H3 Zr3 C17 132.7(14) . 8_545
H1 Zr3 C17 169.5(14) . 8_545
Cl3 Zr3 C17 89.6(2) . 8_545
C18 Zr3 C17 32.4(3) 8_545 8_545
C18 Zr3 C17 53.4(3) . 8_545
H4 Zr3 C17 73.5(14) . .
H3 Zr3 C17 106.3(15) . .
H1 Zr3 C17 131.5(14) . .
Cl3 Zr3 C17 89.6(2) . .
C18 Zr3 C17 53.4(3) 8_545 .
C18 Zr3 C17 32.4(3) . .
C17 Zr3 C17 41.6(5) 8_545 .
H4 Zr3 C19 87.8(14) . 8_545
H3 Zr3 C19 78.5(14) . 8_545
H1 Zr3 C19 128.4(14) . 8_545
Cl3 Zr3 C19 132.1(2) . 8_545
C18 Zr3 C19 33.9(3) 8_545 8_545
C18 Zr3 C19 12.0(3) . 8_545
C17 Zr3 C19 54.3(3) 8_545 8_545
C17 Zr3 C19 42.7(3) . 8_545
H4 Zr3 C19 112.4(14) . .
H3 Zr3 C19 92.3(14) . .
H1 Zr3 C19 144.5(14) . .
Cl3 Zr3 C19 132.1(2) . .
C18 Zr3 C19 12.0(3) 8_545 .
C18 Zr3 C19 33.9(3) . .
C17 Zr3 C19 42.7(3) 8_545 .
C17 Zr3 C19 54.3(3) . .
C19 Zr3 C19 24.6(4) 8_545 .
H4 Zr3 C21 83.0(14) . 8_545
H3 Zr3 C21 121.8(15) . 8_545
H1 Zr3 C21 139.1(14) . 8_545
Cl3 Zr3 C21 79.1(2) . 8_545
C18 Zr3 C21 53.5(3) 8_545 8_545
C18 Zr3 C21 45.0(3) . 8_545
C17 Zr3 C21 31.7(3) 8_545 8_545
C17 Zr3 C21 15.5(2) . 8_545
C19 Zr3 C21 53.5(3) 8_545 8_545
C19 Zr3 C21 58.2(3) . 8_545
H4 Zr3 C21 101.0(14) . .
H3 Zr3 C21 134.8(15) . .
H1 Zr3 C21 154.1(14) . .
Cl3 Zr3 C21 79.1(2) . .
C18 Zr3 C21 45.0(3) 8_545 .
C18 Zr3 C21 53.5(3) . .
C17 Zr3 C21 15.5(2) 8_545 .
C17 Zr3 C21 31.7(3) . .
C19 Zr3 C21 58.2(3) 8_545 .
C19 Zr3 C21 53.5(3) . .
C21 Zr3 C21 18.4(4) 8_545 .
C5 C1 C2 106.5(4) . .
C5 C1 C6 126.3(4) . .
C2 C1 C6 126.9(5) . .
C5 C1 Zr1 72.7(2) . .
C2 C1 Zr1 73.1(3) . .
C6 C1 Zr1 124.8(3) . .
C3 C2 C1 108.5(4) . .
C3 C2 C7 125.3(4) . .
C1 C2 C7 125.7(5) . .
C3 C2 Zr1 73.9(3) . .
C1 C2 Zr1 73.4(2) . .
C7 C2 Zr1 125.2(3) . .
C2 C3 C4 108.2(4) . .
C2 C3 C8 125.4(4) . .
C4 C3 C8 126.4(4) . .
C2 C3 Zr1 73.3(2) . .
C4 C3 Zr1 73.2(2) . .
C8 C3 Zr1 121.0(3) . .
C5 C4 C3 107.9(4) . .
C5 C4 C9 125.8(4) . .
C3 C4 C9 126.3(4) . .
C5 C4 Zr1 73.0(2) . .
C3 C4 Zr1 73.7(2) . .
C9 C4 Zr1 121.1(3) . .
C4 C5 C1 109.0(4) . .
C4 C5 C10 125.4(4) . .
C1 C5 C10 125.0(4) . .
C4 C5 Zr1 74.0(3) . .
C1 C5 Zr1 74.0(2) . .
C10 C5 Zr1 125.2(3) . .
C11 C11 C12 108.5(3) 8_545 .
C11 C11 C14' 133.8(5) 8_545 .
C12 C11 C14' 116.3(6) . .
C11 C11 C14 115.7(5) 8_545 .
C12 C11 C14 135.2(6) . .
C14' C11 C14 18.9(5) . .
C11 C11 Zr2 73.94(11) 8_545 .
C12 C11 Zr2 74.5(3) . .
C14' C11 Zr2 127.6(4) . .
C14 C11 Zr2 124.2(5) . .
C13 C12 C11 111(3) 8_545 .
C13 C12 C15' 110(2) 8_545 .
C11 C12 C15' 138.3(8) . .
C13 C12 C13 8(4) 8_545 .
C11 C12 C13 103.0(16) . .
C15' C12 C13 118.1(18) . .
C13 C12 C15 134(2) 8_545 .
C11 C12 C15 115.3(7) . .
C15' C12 C15 23.3(5) . .
C13 C12 C15 141.4(18) . .
C13 C12 Zr2 75.2(11) 8_545 .
C11 C12 Zr2 73.1(3) . .
C15' C12 Zr2 124.7(5) . .
C13 C12 Zr2 72.1(7) . .
C15 C12 Zr2 123.0(5) . .
C13 C13 C12 141(2) 8_545 8_545
C13 C13 C16 97(3) 8_545 .
C12 C13 C16 122(6) 8_545 .
C13 C13 C12 31.5(16) 8_545 .
C12 C13 C12 109.3(11) 8_545 .
C16 C13 C12 128(5) . .
C13 C13 C16 71(3) 8_545 8_545
C12 C13 C16 148(5) 8_545 8_545
C16 C13 C16 26.1(8) . 8_545
C12 C13 C16 102(5) . 8_545
C13 C13 Zr2 86.3(19) 8_545 .
C12 C13 Zr2 75.9(7) 8_545 .
C16 C13 Zr2 123.8(7) . .
C12 C13 Zr2 72.7(11) . .
C16 C13 Zr2 120.1(17) 8_545 .
C16 C16 C13 83(3) 8_545 .
C16 C16 C13 71(3) 8_545 8_545
C13 C16 C13 12(6) . 8_545
C21 C17 C18 109.1(9) . .
C21 C17 C22 127.5(9) . .
C18 C17 C22 123.2(11) . .
C21 C17 Zr3 75.1(6) . .
C18 C17 Zr3 72.9(6) . .
C22 C17 Zr3 122.4(8) . .
C17 C18 C19 107.1(9) . .
C17 C18 C23 134.0(12) . .
C19 C18 C23 117.6(9) . .
C17 C18 Zr3 74.7(6) . .
C19 C18 Zr3 74.7(6) . .
C23 C18 Zr3 125.9(8) . .
C20 C19 C18 105.6(8) . .
C20 C19 C24 125.8(9) . .
C18 C19 C24 128.2(9) . .
C20 C19 Zr3 74.8(5) . .
C18 C19 Zr3 71.4(6) . .
C24 C19 Zr3 124.7(7) . .
C19 C20 C21 109.9(7) . .
C19 C20 C25 126.2(9) . .
C21 C20 C25 123.4(9) . .
C19 C20 Zr3 73.5(5) . .
C21 C20 Zr3 73.5(5) . .
C25 C20 Zr3 126.2(7) . .
C17 C21 C20 108.3(8) . .
C17 C21 C26 126.6(9) . .
C20 C21 C26 124.5(9) . .
C17 C21 Zr3 73.2(6) . .
C20 C21 Zr3 74.6(5) . .
C26 C21 Zr3 125.1(8) . .
C2S C1S C2S 117(2) 2_765 .
C1S C2S C3S 122.6(19) . .
C4S C3S C2S 117.9(19) . .
C3S C4S C3S 122(2) 2_765 .
C5S C5S C6S 120.9(5) 7_665 .
C5S C6S C5S 118.2(11) . 8_545

loop_
_geom_bond_atom_site_label_1
_geom_bond_atom_site_label_2
_geom_bond_distance
_geom_bond_site_symmetry_2
Zr1 H2 1.82(6) .
Zr1 H4 1.86(5) .
Zr1 H1 1.94(6) .
Zr1 H3 1.99(5) .
Zr1 Cl1 2.4508(14) .
Zr1 C5 2.482(4) .
Zr1 C2 2.495(5) .
Zr1 C4 2.495(4) .
Zr1 C1 2.499(4) .
Zr1 C3 2.502(4) .
Zr1 Zr3 3.2808(5) .
Zr1 Zr2 3.2832(5) .
Zr2 H2 1.99(6) .
Zr2 H3 2.23(5) .
Zr2 H1 2.24(6) .
Zr2 Cl2 2.4567(15) .
Zr2 C11 2.529(4) .
Zr2 C11 2.529(4) 8_545
Zr2 C13 2.540(10) .
Zr2 C13 2.540(10) 8_545
Zr2 C12 2.547(5) .
Zr2 C12 2.547(5) 8_545
Zr2 Zr1 3.2832(5) 8_545
Zr3 H4 2.04(5) .
Zr3 H3 2.15(5) .
Zr3 H1 2.30(6) .
Zr3 Cl3 2.4553(15) .
Zr3 C18 2.498(10) 8_545
Zr3 C18 2.498(10) .
Zr3 C17 2.522(9) 8_545
Zr3 C17 2.522(9) .
Zr3 C19 2.542(8) 8_545
Zr3 C19 2.542(8) .
Zr3 C21 2.545(8) 8_545
Zr3 C21 2.545(9) .
C1 C5 1.425(7) .
C1 C2 1.439(6) .
C1 C6 1.489(7) .
C2 C3 1.411(7) .
C2 C7 1.499(7) .
C3 C4 1.420(6) .
C3 C8 1.505(7) .
C4 C5 1.414(7) .
C4 C9 1.507(7) .
C5 C10 1.521(6) .
C11 C11 1.400(10) 8_545
C11 C12 1.413(8) .
C11 C14' 1.468(11) .
C11 C14 1.560(11) .
C12 C13 1.27(7) 8_545
C12 C15' 1.474(12) .
C12 C13 1.54(7) .
C12 C15 1.589(12) .
C13 C13 0.33(17) 8_545
C13 C12 1.27(7) 8_545
C13 C16 1.510(18) .
C13 C16 1.58(3) 8_545
C16 C16 0.70(2) 8_545
C16 C13 1.58(3) 8_545
C17 C21 1.385(14) .
C17 C18 1.400(15) .
C17 C22 1.499(18) .
C18 C19 1.472(14) .
C18 C23 1.512(17) .
C19 C20 1.394(12) .
C19 C24 1.489(15) .
C20 C21 1.403(11) .
C20 C25 1.530(15) .
C21 C26 1.490(17) .
C1S C2S 1.366(14) 2_765
C1S C2S 1.366(14) .
C2S C3S 1.377(15) .
C3S C4S 1.362(14) .
C4S C3S 1.362(14) 2_765
C5S C5S 1.318(14) 7_665
C5S C6S 1.399(9) .
C6S C5S 1.399(9) 8_545
